data_4306874
loop_
_publ_author_name
'Deng-Ke Cao'
'Jing Xiao'
'Jian-Wei Tong'
'Yi-Zhi Li'
'Li-Min Zheng'

_publ_section_title
;
Metal Phosphonates Based on Bis(benzimidazol-2-ylmethyl)imino
Methylenephosphonate: From Discrete Dimer to Two-Dimensional Network
Containing Metallomacrocycles
;
_journal_name_full 'Inorganic Chemistry'
_journal_page_first 428
_journal_page_last 436
_journal_paper_doi 10.1021/ic060990a
_journal_volume 46
_journal_year 2007
_chemical_formula_moiety 'C34 H34 Cu2 N10 O6 P2'
_chemical_formula_sum 'C34 H34 Cu2 N10 O6 P2'
_chemical_formula_weight 867.73
_chemical_name_systematic
; 
 ? 
;
_space_group_IT_number 14
_symmetry_cell_setting monoclinic
_symmetry_space_group_name_Hall '-P 2ybc'
_symmetry_space_group_name_H-M 'P 1 21/c 1'
_atom_sites_solution_hydrogens geom
_atom_sites_solution_primary direct
_atom_sites_solution_secondary difmap
_audit_creation_method SHELXL-97
_cell_angle_alpha 90.00
_cell_angle_beta 102.761(3)
_cell_angle_gamma 90.00
_cell_formula_units_Z 4
_cell_length_a 11.4778(14)
_cell_length_b 13.1159(15)
_cell_length_c 24.903(3)
_cell_measurement_reflns_used 780
_cell_measurement_temperature 298(2)
_cell_measurement_theta_max 18.99
_cell_measurement_theta_min 2.39
_cell_volume 3656.3(8)
_computing_cell_refinement SMART
_computing_data_collection 'SMART (Bruker, 2000)'
_computing_data_reduction 'SAINT (Bruker, 2000)'
_computing_molecular_graphics SHELXTL
_computing_publication_material SHELXTL
_computing_structure_refinement SHELXTL
_computing_structure_solution 'SHELXTL (Bruker, 2000)'
_diffrn_ambient_temperature 298(2)
_diffrn_measured_fraction_theta_full 0.998
_diffrn_measured_fraction_theta_max 0.998
_diffrn_measurement_device_type 'Bruker Smart Aepex CCD area detector'
_diffrn_measurement_method 'phi and omega scans'
_diffrn_radiation_monochromator graphite
_diffrn_radiation_source 'sealed tube'
_diffrn_radiation_type MoK\a
_diffrn_radiation_wavelength 0.71073
_diffrn_reflns_av_R_equivalents 0.0501
_diffrn_reflns_av_sigmaI/netI 0.0913
_diffrn_reflns_limit_h_max 14
_diffrn_reflns_limit_h_min -11
_diffrn_reflns_limit_k_max 16
_diffrn_reflns_limit_k_min -12
_diffrn_reflns_limit_l_max 20
_diffrn_reflns_limit_l_min -30
_diffrn_reflns_number 19465
_diffrn_reflns_theta_full 26.00
_diffrn_reflns_theta_max 26.00
_diffrn_reflns_theta_min 1.68
_exptl_absorpt_coefficient_mu 1.311
_exptl_absorpt_correction_T_max 0.94
_exptl_absorpt_correction_T_min 0.92
_exptl_absorpt_correction_type multi-scan
_exptl_absorpt_process_details 'SADABS, Bruker(2000)'
_exptl_crystal_colour 'light yellow'
_exptl_crystal_density_diffrn 1.576
_exptl_crystal_density_method 'not measured'
_exptl_crystal_description needle
_exptl_crystal_F_000 1776
_exptl_crystal_size_max 0.10
_exptl_crystal_size_mid 0.05
_exptl_crystal_size_min 0.05
_refine_diff_density_max 0.439
_refine_diff_density_min -0.569
_refine_diff_density_rms 0.085
_refine_ls_extinction_method none
_refine_ls_goodness_of_fit_ref 1.018
_refine_ls_hydrogen_treatment constr
_refine_ls_matrix_type full
_refine_ls_number_parameters 487
_refine_ls_number_reflns 7180
_refine_ls_number_restraints 0
_refine_ls_restrained_S_all 1.018
_refine_ls_R_factor_all 0.1107
_refine_ls_R_factor_gt 0.0587
_refine_ls_shift/su_max 0.000
_refine_ls_shift/su_mean 0.000
_refine_ls_structure_factor_coef Fsqd
_refine_ls_weighting_details 'calc w=1/[\s^2^(Fo^2^)+(0.0473P)^2^] where P=(Fo^2^+2Fc^2^)/3'
_refine_ls_weighting_scheme calc
_refine_ls_wR_factor_gt 0.1094
_refine_ls_wR_factor_ref 0.1197
_reflns_number_gt 4526
_reflns_number_total 7180
_reflns_threshold_expression >2sigma(I)
_cod_data_source_file ic060990asi20060604_051747_4.cif
_cod_data_source_block Cu2{[(C7H5N2)CH2]2NCH2P(OH)O2}2
_cod_depositor_comments
;
The following automatic conversions were performed:
'_symmetry_cell_setting' value 'Monoclinic' changed to 'monoclinic'
according to '/home/saulius/struct/CIF-dictionaries/cif_core.dic'
dictionary named 'cif_core.dic' version 2.4.1 from 2010-06-29.

Automatic conversion script
Id: cif_fix_enum 1527 2010-12-29 10:47:43Z saulius 
;
_cod_database_code 4306874

loop_
_symmetry_equiv_pos_as_xyz
'x, y, z'
'-x, y+1/2, -z+1/2'
'-x, -y, -z'
'x, -y-1/2, z-1/2'

loop_
_atom_site_label
_atom_site_type_symbol
_atom_site_fract_x
_atom_site_fract_y
_atom_site_fract_z
_atom_site_U_iso_or_equiv
_atom_site_adp_type
_atom_site_occupancy
_atom_site_symmetry_multiplicity
_atom_site_calc_flag
_atom_site_refinement_flags
_atom_site_disorder_assembly
_atom_site_disorder_group
C1 C 0.5324(4) 0.8947(3) 0.2166(2) 0.0367(12) Uani 1 1 d . . .
H1B H 0.4676 0.8808 0.2348 0.044 Uiso 1 1 calc R . .
H1C H 0.5080 0.8715 0.1788 0.044 Uiso 1 1 calc R . .
C2 C 0.6372(4) 0.8190(4) 0.30139(19) 0.0326(10) Uani 1 1 d . . .
H2B H 0.5890 0.7591 0.3037 0.039 Uiso 1 1 calc R . .
H2C H 0.6002 0.8764 0.3157 0.039 Uiso 1 1 calc R . .
C3 C 0.7610(4) 0.8027(4) 0.33712(18) 0.0290(9) Uani 1 1 d . . .
C4 C 0.9423(4) 0.8336(3) 0.38553(19) 0.0299(10) Uani 1 1 d . . .
C5 C 1.0490(4) 0.8749(3) 0.4155(2) 0.0340(11) Uani 1 1 d . . .
H5C H 1.0618 0.9450 0.4174 0.041 Uiso 1 1 calc R . .
C6 C 1.1333(5) 0.8086(4) 0.4420(2) 0.0431(12) Uani 1 1 d . . .
H6B H 1.2064 0.8333 0.4615 0.052 Uiso 1 1 calc R . .
C7 C 1.1116(4) 0.7042(4) 0.44026(19) 0.0322(10) Uani 1 1 d . . .
H7A H 1.1717 0.6615 0.4590 0.039 Uiso 1 1 calc R . .
C8 C 1.0082(4) 0.6608(3) 0.41290(18) 0.0281(10) Uani 1 1 d . . .
H8B H 0.9960 0.5908 0.4131 0.034 Uiso 1 1 calc R . .
C9 C 0.9225(4) 0.7263(3) 0.38494(19) 0.0312(10) Uani 1 1 d . . .
C10 C 0.6506(4) 0.7468(3) 0.21574(17) 0.0244(9) Uani 1 1 d . . .
H10B H 0.5725 0.7165 0.2024 0.029 Uiso 1 1 calc R . .
H10C H 0.6980 0.6993 0.2415 0.029 Uiso 1 1 calc R . .
C11 C 0.7089(4) 0.7613(3) 0.16802(18) 0.0312(10) Uani 1 1 d . . .
C12 C 0.7852(4) 0.8445(3) 0.10654(17) 0.0294(10) Uani 1 1 d . . .
C13 C 0.8310(4) 0.9145(3) 0.07394(18) 0.0273(9) Uani 1 1 d . . .
H13A H 0.8186 0.9842 0.0769 0.033 Uiso 1 1 calc R . .
C14 C 0.8952(4) 0.8771(4) 0.03730(19) 0.0341(11) Uani 1 1 d . . .
H14A H 0.9256 0.9215 0.0147 0.041 Uiso 1 1 calc R . .
C15 C 0.9132(4) 0.7767(4) 0.03452(19) 0.0334(11) Uani 1 1 d . . .
H15A H 0.9589 0.7543 0.0103 0.040 Uiso 1 1 calc R . .
C16 C 0.8685(4) 0.7018(3) 0.06536(19) 0.0311(10) Uani 1 1 d . . .
H16A H 0.8819 0.6325 0.0617 0.037 Uiso 1 1 calc R . .
C17 C 0.8020(4) 0.7401(3) 0.10205(18) 0.0275(10) Uani 1 1 d . . .
C18 C 0.9624(4) 0.2265(3) 0.28876(19) 0.0281(10) Uani 1 1 d . . .
H18A H 0.9851 0.2501 0.3266 0.034 Uiso 1 1 calc R . .
H18B H 1.0288 0.2392 0.2714 0.034 Uiso 1 1 calc R . .
C19 C 0.8589(4) 0.3079(4) 0.2012(2) 0.0352(11) Uani 1 1 d . . .
H19A H 0.9091 0.3671 0.2005 0.042 Uiso 1 1 calc R . .
H19B H 0.8956 0.2508 0.1864 0.042 Uiso 1 1 calc R . .
C20 C 0.7450(4) 0.3268(3) 0.1662(2) 0.0320(10) Uani 1 1 d . . .
C21 C 0.5651(4) 0.2881(3) 0.11473(17) 0.0289(10) Uani 1 1 d . . .
C22 C 0.4615(4) 0.2449(3) 0.08760(19) 0.0308(10) Uani 1 1 d . . .
H22A H 0.4461 0.1759 0.0910 0.037 Uiso 1 1 calc R . .
C23 C 0.3779(4) 0.3100(3) 0.05380(17) 0.0288(10) Uani 1 1 d . . .
H23A H 0.3064 0.2831 0.0340 0.035 Uiso 1 1 calc R . .
C24 C 0.4009(4) 0.4144(4) 0.0496(2) 0.0417(12) Uani 1 1 d . . .
H24A H 0.3443 0.4561 0.0276 0.050 Uiso 1 1 calc R . .
C25 C 0.5107(4) 0.4563(4) 0.0790(2) 0.0378(11) Uani 1 1 d . . .
H25A H 0.5279 0.5251 0.0763 0.045 Uiso 1 1 calc R . .
C26 C 0.5904(4) 0.3920(3) 0.11151(18) 0.0259(9) Uani 1 1 d . . .
C27 C 0.8392(4) 0.3812(3) 0.2893(2) 0.0341(11) Uani 1 1 d . . .
H27A H 0.7922 0.4296 0.2640 0.041 Uiso 1 1 calc R . .
H27B H 0.9163 0.4118 0.3046 0.041 Uiso 1 1 calc R . .
C28 C 0.7767(4) 0.3578(3) 0.33490(18) 0.0254(9) Uani 1 1 d . . .
C29 C 0.6978(4) 0.2802(3) 0.39157(17) 0.0268(10) Uani 1 1 d . . .
C30 C 0.6406(5) 0.2095(4) 0.4213(2) 0.0451(13) Uani 1 1 d . . .
H30A H 0.6428 0.1398 0.4150 0.054 Uiso 1 1 calc R . .
C31 C 0.5822(5) 0.2483(4) 0.4597(2) 0.0412(12) Uani 1 1 d . . .
H31A H 0.5454 0.2039 0.4799 0.049 Uiso 1 1 calc R . .
C32 C 0.5772(5) 0.3559(4) 0.4689(2) 0.0378(11) Uani 1 1 d . . .
H32A H 0.5363 0.3807 0.4945 0.045 Uiso 1 1 calc R . .
C33 C 0.6318(4) 0.4214(4) 0.4404(2) 0.0417(12) Uani 1 1 d . . .
H33A H 0.6303 0.4911 0.4472 0.050 Uiso 1 1 calc R . .
C34 C 0.6907(4) 0.3844(3) 0.40075(18) 0.0256(9) Uani 1 1 d . . .
Cu1 Cu 0.73827(5) 0.57698(4) 0.34888(2) 0.02745(14) Uani 1 1 d . . .
Cu2 Cu 0.76779(5) 0.54671(4) 0.15368(2) 0.02819(14) Uani 1 1 d . . .
N1 N 0.6372(3) 0.8382(3) 0.24395(15) 0.0259(8) Uani 1 1 d . . .
N2 N 0.8083(3) 0.7079(3) 0.35447(15) 0.0260(8) Uani 1 1 d . . .
N3 N 0.8409(3) 0.8752(3) 0.35526(14) 0.0256(8) Uani 1 1 d . . .
H3B H 0.8297 0.9393 0.3487 0.031 Uiso 1 1 calc R . .
N4 N 0.7531(3) 0.6898(3) 0.14025(14) 0.0248(8) Uani 1 1 d . . .
N5 N 0.7265(3) 0.8569(3) 0.14868(17) 0.0363(9) Uani 1 1 d . . .
H5B H 0.7048 0.9138 0.1606 0.044 Uiso 1 1 calc R . .
N6 N 0.8558(3) 0.2851(3) 0.25912(16) 0.0288(8) Uani 1 1 d . . .
N7 N 0.7025(3) 0.4126(3) 0.14442(16) 0.0296(8) Uani 1 1 d . . .
N8 N 0.6643(3) 0.2492(3) 0.15012(15) 0.0269(8) Uani 1 1 d . . .
H8A H 0.6742 0.1866 0.1605 0.032 Uiso 1 1 calc R . .
N9 N 0.7477(3) 0.4313(3) 0.36457(14) 0.0253(8) Uani 1 1 d . . .
N10 N 0.7544(3) 0.2703(3) 0.35112(16) 0.0369(9) Uani 1 1 d . . .
H10A H 0.7730 0.2134 0.3380 0.044 Uiso 1 1 calc R . .
O1 O 0.4419(3) 1.0862(2) 0.19255(14) 0.0366(8) Uani 1 1 d . . .
O2 O 0.6574(3) 1.0457(2) 0.18648(13) 0.0334(7) Uani 1 1 d . . .
O3 O 0.6021(3) 1.0653(2) 0.28001(14) 0.0379(8) Uani 1 1 d . . .
H3A H 0.6753 1.0674 0.2882 0.057 Uiso 1 1 calc R . .
O4 O 1.0486(3) 0.0360(2) 0.31266(14) 0.0356(8) Uani 1 1 d . . .
O5 O 0.8308(3) 0.0782(2) 0.31654(14) 0.0346(7) Uani 1 1 d . . .
O6 O 0.8897(3) 0.0603(2) 0.22659(14) 0.0360(7) Uani 1 1 d . . .
H6C H 0.8311 0.1083 0.2082 0.054 Uiso 1 1 d R . .
P1 P 0.55850(10) 1.03056(9) 0.21698(6) 0.0325(3) Uani 1 1 d . . .
P2 P 0.93322(10) 0.09318(9) 0.28819(6) 0.0335(3) Uani 1 1 d . . .

loop_
_atom_site_aniso_label
_atom_site_aniso_U_11
_atom_site_aniso_U_22
_atom_site_aniso_U_33
_atom_site_aniso_U_23
_atom_site_aniso_U_13
_atom_site_aniso_U_12
C1 0.029(2) 0.028(2) 0.050(3) 0.009(2) 0.002(2) 0.0117(19)
C2 0.023(2) 0.040(3) 0.034(3) 0.001(2) 0.0044(19) 0.0025(19)
C3 0.024(2) 0.039(2) 0.025(2) 0.0012(19) 0.0067(18) 0.0041(19)
C4 0.028(2) 0.030(2) 0.035(3) 0.0022(19) 0.012(2) 0.0003(18)
C5 0.026(2) 0.023(2) 0.047(3) -0.004(2) -0.004(2) -0.0159(19)
C6 0.039(3) 0.043(3) 0.049(3) 0.000(2) 0.014(2) 0.002(2)
C7 0.018(2) 0.042(3) 0.038(3) 0.010(2) 0.0101(19) 0.0127(19)
C8 0.028(2) 0.029(2) 0.025(2) -0.0011(18) 0.0015(18) 0.0132(18)
C9 0.033(2) 0.026(2) 0.030(2) -0.0084(18) -0.0036(19) -0.0104(19)
C10 0.026(2) 0.021(2) 0.024(2) 0.0010(17) -0.0002(17) -0.0033(17)
C11 0.035(2) 0.032(2) 0.021(2) 0.0064(18) -0.0061(19) -0.013(2)
C12 0.036(2) 0.030(2) 0.020(2) 0.0093(18) 0.0015(18) -0.0164(19)
C13 0.031(2) 0.026(2) 0.028(2) -0.0017(18) 0.0133(19) -0.0051(18)
C14 0.032(2) 0.043(3) 0.033(2) 0.014(2) 0.017(2) -0.013(2)
C15 0.025(2) 0.050(3) 0.032(3) -0.007(2) 0.021(2) -0.004(2)
C16 0.036(2) 0.023(2) 0.037(3) -0.003(2) 0.014(2) -0.0003(19)
C17 0.023(2) 0.030(2) 0.023(2) 0.0064(18) -0.0084(17) -0.0009(18)
C18 0.021(2) 0.033(2) 0.025(2) 0.0038(18) -0.0070(17) -0.0022(18)
C19 0.034(3) 0.035(3) 0.040(3) 0.000(2) 0.017(2) 0.006(2)
C20 0.037(3) 0.025(2) 0.036(3) -0.0091(19) 0.013(2) 0.001(2)
C21 0.033(2) 0.038(3) 0.018(2) -0.0057(18) 0.0097(18) 0.000(2)
C22 0.039(3) 0.029(2) 0.030(2) -0.0052(19) 0.020(2) -0.006(2)
C23 0.027(2) 0.031(2) 0.027(2) 0.0024(18) 0.0019(18) -0.0129(18)
C24 0.035(3) 0.047(3) 0.037(3) 0.011(2) -0.004(2) 0.021(2)
C25 0.031(2) 0.023(2) 0.057(3) 0.005(2) 0.004(2) -0.0084(19)
C26 0.018(2) 0.037(2) 0.029(2) 0.0028(18) 0.0178(18) 0.0075(17)
C27 0.039(3) 0.024(2) 0.036(3) -0.0065(19) 0.001(2) 0.0051(19)
C28 0.025(2) 0.017(2) 0.032(2) 0.0011(17) 0.0024(18) -0.0003(17)
C29 0.023(2) 0.027(2) 0.025(2) -0.0068(17) -0.0074(17) -0.0012(17)
C30 0.044(3) 0.041(3) 0.054(3) 0.002(2) 0.019(3) -0.012(2)
C31 0.049(3) 0.043(3) 0.039(3) 0.004(2) 0.028(3) -0.005(2)
C32 0.054(3) 0.033(3) 0.031(3) 0.012(2) 0.020(2) 0.005(2)
C33 0.039(3) 0.037(3) 0.046(3) -0.007(2) 0.004(2) 0.006(2)
C34 0.021(2) 0.024(2) 0.030(2) 0.0057(18) 0.0014(18) 0.0024(17)
Cu1 0.0261(3) 0.0240(3) 0.0330(3) -0.0012(2) 0.0082(2) -0.0004(2)
Cu2 0.0281(3) 0.0273(3) 0.0308(3) 0.0007(2) 0.0101(2) -0.0023(2)
N1 0.0264(18) 0.0245(18) 0.029(2) 0.0096(15) 0.0106(16) 0.0099(15)
N2 0.0214(17) 0.0239(19) 0.035(2) 0.0037(15) 0.0115(16) 0.0029(14)
N3 0.0263(19) 0.0270(19) 0.0221(19) 0.0047(14) 0.0024(15) 0.0019(15)
N4 0.0227(18) 0.0253(18) 0.0239(19) 0.0063(15) -0.0002(15) 0.0072(15)
N5 0.042(2) 0.029(2) 0.045(2) -0.0054(18) 0.025(2) -0.0033(17)
N6 0.0304(19) 0.024(2) 0.029(2) 0.0025(15) 0.0006(16) 0.0039(15)
N7 0.0258(19) 0.0256(19) 0.035(2) -0.0053(16) 0.0023(16) 0.0019(16)
N8 0.0264(18) 0.0252(19) 0.029(2) 0.0030(14) 0.0051(16) 0.0068(15)
N9 0.0215(17) 0.0262(19) 0.0228(18) 0.0082(15) -0.0070(14) 0.0020(15)
N10 0.038(2) 0.047(2) 0.027(2) 0.0013(18) 0.0092(18) 0.0086(19)
O1 0.0318(16) 0.0282(16) 0.0410(19) -0.0029(14) -0.0109(14) 0.0079(14)
O2 0.0309(17) 0.0316(17) 0.0374(18) 0.0065(14) 0.0066(14) 0.0013(14)
O3 0.0337(17) 0.0276(17) 0.053(2) -0.0134(15) 0.0115(16) -0.0039(14)
O4 0.0326(17) 0.0286(17) 0.0380(19) 0.0036(14) -0.0086(14) 0.0052(14)
O5 0.0316(17) 0.0241(16) 0.044(2) 0.0036(14) -0.0007(14) -0.0028(13)
O6 0.0328(17) 0.0306(17) 0.047(2) -0.0151(15) 0.0140(15) -0.0030(13)
P1 0.0239(6) 0.0293(6) 0.0413(7) -0.0011(5) 0.0008(5) -0.0032(5)
P2 0.0241(6) 0.0241(6) 0.0479(8) 0.0008(5) -0.0016(5) 0.0011(5)

loop_
_atom_type_symbol
_atom_type_description
_atom_type_scat_dispersion_real
_atom_type_scat_dispersion_imag
_atom_type_scat_source
C C 0.0033 0.0016 'International Tables Vol C Tables 4.2.6.8 and 6.1.1.4'
H H 0.0000 0.0000 'International Tables Vol C Tables 4.2.6.8 and 6.1.1.4'
N N 0.0061 0.0033 'International Tables Vol C Tables 4.2.6.8 and 6.1.1.4'
O O 0.0106 0.0060 'International Tables Vol C Tables 4.2.6.8 and 6.1.1.4'
P P 0.1023 0.0942 'International Tables Vol C Tables 4.2.6.8 and 6.1.1.4'
Cu Cu 0.3201 1.2651 'International Tables Vol C Tables 4.2.6.8 and 6.1.1.4'

loop_
_geom_angle_atom_site_label_1
_geom_angle_atom_site_label_2
_geom_angle_atom_site_label_3
_geom_angle
_geom_angle_site_symmetry_1
_geom_angle_site_symmetry_3
_geom_angle_publ_flag
N1 C1 P1 112.5(3) . . ?
N1 C1 H1B 109.1 . . ?
P1 C1 H1B 109.1 . . ?
N1 C1 H1C 109.1 . . ?
P1 C1 H1C 109.1 . . ?
H1B C1 H1C 107.8 . . ?
N1 C2 C3 113.5(4) . . ?
N1 C2 H2B 108.9 . . ?
C3 C2 H2B 108.9 . . ?
N1 C2 H2C 108.9 . . ?
C3 C2 H2C 108.9 . . ?
H2B C2 H2C 107.7 . . ?
N3 C3 N2 110.0(4) . . ?
N3 C3 C2 125.8(4) . . ?
N2 C3 C2 124.1(4) . . ?
N3 C4 C5 133.4(4) . . ?
N3 C4 C9 106.0(4) . . ?
C5 C4 C9 120.5(4) . . ?
C6 C5 C4 117.3(4) . . ?
C6 C5 H5C 121.4 . . ?
C4 C5 H5C 121.4 . . ?
C5 C6 C7 120.8(5) . . ?
C5 C6 H6B 119.6 . . ?
C7 C6 H6B 119.6 . . ?
C8 C7 C6 124.0(4) . . ?
C8 C7 H7A 118.0 . . ?
C6 C7 H7A 118.0 . . ?
C7 C8 C9 116.2(4) . . ?
C7 C8 H8B 121.9 . . ?
C9 C8 H8B 121.9 . . ?
C8 C9 N2 131.0(4) . . ?
C8 C9 C4 121.1(4) . . ?
N2 C9 C4 107.9(4) . . ?
N1 C10 C11 113.7(3) . . ?
N1 C10 H10B 108.8 . . ?
C11 C10 H10B 108.8 . . ?
N1 C10 H10C 108.8 . . ?
C11 C10 H10C 108.8 . . ?
H10B C10 H10C 107.7 . . ?
N4 C11 N5 111.0(4) . . ?
N4 C11 C10 127.7(4) . . ?
N5 C11 C10 121.3(4) . . ?
N5 C12 C17 106.1(4) . . ?
N5 C12 C13 132.3(4) . . ?
C17 C12 C13 121.4(4) . . ?
C14 C13 C12 118.1(4) . . ?
C14 C13 H13A 120.9 . . ?
C12 C13 H13A 120.9 . . ?
C15 C14 C13 119.7(4) . . ?
C15 C14 H14A 120.2 . . ?
C13 C14 H14A 120.2 . . ?
C14 C15 C16 125.3(4) . . ?
C14 C15 H15A 117.4 . . ?
C16 C15 H15A 117.4 . . ?
C17 C16 C15 114.8(4) . . ?
C17 C16 H16A 122.6 . . ?
C15 C16 H16A 122.6 . . ?
N4 C17 C12 109.4(4) . . ?
N4 C17 C16 129.8(4) . . ?
C12 C17 C16 120.6(4) . . ?
N6 C18 P2 111.7(3) . . ?
N6 C18 H18A 109.3 . . ?
P2 C18 H18A 109.3 . . ?
N6 C18 H18B 109.3 . . ?
P2 C18 H18B 109.3 . . ?
H18A C18 H18B 107.9 . . ?
C20 C19 N6 114.5(4) . . ?
C20 C19 H19A 108.6 . . ?
N6 C19 H19A 108.6 . . ?
C20 C19 H19B 108.6 . . ?
N6 C19 H19B 108.6 . . ?
H19A C19 H19B 107.6 . . ?
N7 C20 N8 110.7(4) . . ?
N7 C20 C19 128.1(4) . . ?
N8 C20 C19 121.2(4) . . ?
C22 C21 N8 132.5(4) . . ?
C22 C21 C26 123.3(4) . . ?
N8 C21 C26 104.2(4) . . ?
C21 C22 C23 116.7(4) . . ?
C21 C22 H22A 121.7 . . ?
C23 C22 H22A 121.7 . . ?
C24 C23 C22 121.3(4) . . ?
C24 C23 H23A 119.3 . . ?
C22 C23 H23A 119.3 . . ?
C23 C24 C25 119.9(4) . . ?
C23 C24 H24A 120.0 . . ?
C25 C24 H24A 120.0 . . ?
C26 C25 C24 117.9(4) . . ?
C26 C25 H25A 121.1 . . ?
C24 C25 H25A 121.1 . . ?
C25 C26 N7 129.7(4) . . ?
C25 C26 C21 120.9(4) . . ?
N7 C26 C21 109.4(4) . . ?
N6 C27 C28 110.0(4) . . ?
N6 C27 H27A 109.7 . . ?
C28 C27 H27A 109.7 . . ?
N6 C27 H27B 109.7 . . ?
C28 C27 H27B 109.7 . . ?
H27A C27 H27B 108.2 . . ?
N10 C28 N9 113.4(4) . . ?
N10 C28 C27 126.3(4) . . ?
N9 C28 C27 120.2(4) . . ?
N10 C29 C34 106.2(4) . . ?
N10 C29 C30 133.6(4) . . ?
C34 C29 C30 120.0(4) . . ?
C31 C30 C29 117.9(5) . . ?
C31 C30 H30A 121.1 . . ?
C29 C30 H30A 121.1 . . ?
C30 C31 C32 121.1(4) . . ?
C30 C31 H31A 119.5 . . ?
C32 C31 H31A 119.5 . . ?
C33 C32 C31 120.1(5) . . ?
C33 C32 H32A 119.9 . . ?
C31 C32 H32A 119.9 . . ?
C32 C33 C34 120.1(5) . . ?
C32 C33 H33A 120.0 . . ?
C34 C33 H33A 120.0 . . ?
N9 C34 C29 106.1(4) . . ?
N9 C34 C33 133.1(4) . . ?
C29 C34 C33 120.8(4) . . ?
N2 Cu1 N9 150.82(15) . . ?
N2 Cu1 O1 109.93(13) . 2_645 ?
N9 Cu1 O1 99.21(13) . 2_645 ?
N7 Cu2 N4 150.44(15) . . ?
N7 Cu2 O4 108.72(13) . 2_755 ?
N4 Cu2 O4 100.26(13) . 2_755 ?
C10 N1 C1 111.7(4) . . ?
C10 N1 C2 111.5(3) . . ?
C1 N1 C2 111.8(4) . . ?
C9 N2 C3 105.9(3) . . ?
C9 N2 Cu1 122.4(3) . . ?
C3 N2 Cu1 131.4(3) . . ?
C3 N3 C4 110.2(4) . . ?
C3 N3 H3B 124.9 . . ?
C4 N3 H3B 124.9 . . ?
C11 N4 C17 106.4(4) . . ?
C11 N4 Cu2 129.1(3) . . ?
C17 N4 Cu2 124.0(3) . . ?
C11 N5 C12 107.1(4) . . ?
C11 N5 H5B 126.5 . . ?
C12 N5 H5B 126.5 . . ?
C19 N6 C18 113.0(3) . . ?
C19 N6 C27 110.6(3) . . ?
C18 N6 C27 111.4(3) . . ?
C20 N7 C26 106.9(4) . . ?
C20 N7 Cu2 130.5(3) . . ?
C26 N7 Cu2 122.6(3) . . ?
C20 N8 C21 108.7(4) . . ?
C20 N8 H8A 125.6 . . ?
C21 N8 H8A 125.6 . . ?
C28 N9 C34 105.1(4) . . ?
C28 N9 Cu1 128.5(3) . . ?
C34 N9 Cu1 123.9(3) . . ?
C28 N10 C29 108.9(4) . . ?
C28 N10 H10A 125.6 . . ?
C29 N10 H10A 125.6 . . ?
P1 O1 Cu1 148.1(2) . 2_655 ?
P1 O3 H3A 109.5 . . ?
P2 O4 Cu2 146.59(19) . 2_745 ?
P2 O6 H6C 109.0 . . ?
O2 P1 O1 115.2(2) . . ?
O2 P1 O3 110.34(18) . . ?
O1 P1 O3 108.06(19) . . ?
O2 P1 C1 105.6(2) . . ?
O1 P1 C1 109.82(19) . . ?
O3 P1 C1 107.5(2) . . ?
O5 P2 O4 116.44(19) . . ?
O5 P2 O6 108.01(18) . . ?
O4 P2 O6 108.48(19) . . ?
O5 P2 C18 106.8(2) . . ?
O4 P2 C18 109.50(19) . . ?
O6 P2 C18 107.3(2) . . ?

loop_
_geom_bond_atom_site_label_1
_geom_bond_atom_site_label_2
_geom_bond_distance
_geom_bond_site_symmetry_2
_geom_bond_publ_flag
C1 N1 1.449(5) . ?
C1 P1 1.806(5) . ?
C1 H1B 0.9700 . ?
C1 H1C 0.9700 . ?
C2 N1 1.452(5) . ?
C2 C3 1.516(6) . ?
C2 H2B 0.9700 . ?
C2 H2C 0.9700 . ?
C3 N3 1.329(6) . ?
C3 N2 1.387(6) . ?
C4 N3 1.354(5) . ?
C4 C5 1.395(6) . ?
C4 C9 1.426(6) . ?
C5 C6 1.359(7) . ?
C5 H5C 0.9300 . ?
C6 C7 1.391(7) . ?
C6 H6B 0.9300 . ?
C7 C8 1.356(6) . ?
C7 H7A 0.9300 . ?
C8 C9 1.373(6) . ?
C8 H8B 0.9300 . ?
C9 N2 1.383(5) . ?
C10 N1 1.415(5) . ?
C10 C11 1.499(6) . ?
C10 H10B 0.9700 . ?
C10 H10C 0.9700 . ?
C11 N4 1.330(6) . ?
C11 N5 1.375(5) . ?
C12 N5 1.376(6) . ?
C12 C17 1.391(6) . ?
C12 C13 1.402(6) . ?
C13 C14 1.383(6) . ?
C13 H13A 0.9300 . ?
C14 C15 1.337(6) . ?
C14 H14A 0.9300 . ?
C15 C16 1.411(6) . ?
C15 H15A 0.9300 . ?
C16 C17 1.406(6) . ?
C16 H16A 0.9300 . ?
C17 N4 1.375(5) . ?
C18 N6 1.495(5) . ?
C18 P2 1.780(4) . ?
C18 H18A 0.9700 . ?
C18 H18B 0.9700 . ?
C19 C20 1.424(6) . ?
C19 N6 1.482(6) . ?
C19 H19A 0.9700 . ?
C19 H19B 0.9700 . ?
C20 N7 1.297(6) . ?
C20 N8 1.374(6) . ?
C21 C22 1.355(6) . ?
C21 N8 1.375(5) . ?
C21 C26 1.399(6) . ?
C22 C23 1.414(6) . ?
C22 H22A 0.9300 . ?
C23 C24 1.402(7) . ?
C23 H23A 0.9300 . ?
C24 C25 1.421(7) . ?
C24 H24A 0.9300 . ?
C25 C26 1.369(6) . ?
C25 H25A 0.9300 . ?
C26 N7 1.390(5) . ?
C27 N6 1.501(6) . ?
C27 C28 1.501(7) . ?
C27 H27A 0.9700 . ?
C27 H27B 0.9700 . ?
C28 N10 1.262(5) . ?
C28 N9 1.301(5) . ?
C29 N10 1.320(6) . ?
C29 C34 1.391(6) . ?
C29 C30 1.433(7) . ?
C30 C31 1.381(7) . ?
C30 H30A 0.9300 . ?
C31 C32 1.432(6) . ?
C31 H31A 0.9300 . ?
C32 C33 1.354(7) . ?
C32 H32A 0.9300 . ?
C33 C34 1.400(7) . ?
C33 H33A 0.9300 . ?
C34 N9 1.371(5) . ?
Cu1 N2 1.889(4) . ?
Cu1 N9 1.949(3) . ?
Cu1 O1 2.100(3) 2_645 ?
Cu2 N7 1.906(4) . ?
Cu2 N4 1.908(3) . ?
Cu2 O4 2.093(3) 2_755 ?
N3 H3B 0.8600 . ?
N5 H5B 0.8600 . ?
N8 H8A 0.8600 . ?
N10 H10A 0.8600 . ?
O1 P1 1.528(3) . ?
O1 Cu1 2.100(3) 2_655 ?
O2 P1 1.512(3) . ?
O3 P1 1.605(4) . ?
O3 H3A 0.8200 . ?
O4 P2 1.527(3) . ?
O4 Cu2 2.093(3) 2_745 ?
O5 P2 1.512(4) . ?
O6 P2 1.565(3) . ?
O6 H6C 0.9600 . ?

loop_
_geom_hbond_atom_site_label_D
_geom_hbond_atom_site_label_H
_geom_hbond_atom_site_label_A
_geom_hbond_distance_DH
_geom_hbond_distance_HA
_geom_hbond_distance_DA
_geom_hbond_angle_DHA
_geom_hbond_site_symmetry_A
O6 H6C O2 0.96 2.11 2.639(4) 112.9 1_545
N8 H8A O2 0.86 1.98 2.824(5) 166.3 1_545
O3 H3A O5 0.82 1.77 2.587(4) 170.7 1_565
N3 H3B O5 0.86 1.99 2.825(5) 163.0 1_565
O6 H6C N6 0.96 2.63 3.105(5) 111.0 .
N5 H5B O2 0.86 1.96 2.824(5) 178.4 .
N10 H10A O5 0.86 2.01 2.862(5) 172.7 .
